data_7119605
loop_
_publ_author_name
'Montagner, D.'
'Fresch, B.'
'Browne, K.'
'Gandin, V.'
'Erxleben, A.'

_publ_section_title
;
 A Cu(ii) complex targeting the translocator protein: in vitro and in vivo
 antitumor potential and mechanistic insights.
;
_journal_issue 1
_journal_name_full 'Chemical communications (Cambridge, England)'
_journal_page_first 134
_journal_page_last 137
_journal_paper_doi 10.1039/c6cc08100b
_journal_volume 53
_journal_year 2016
_chemical_formula_sum 'C18 H20 Br2 Cl2 Cu N4 O S'
_chemical_formula_weight 634.70
_chemical_name_systematic
;
 ?
;
_space_group_crystal_system monoclinic
_space_group_IT_number 14
_space_group_name_Hall '-P 2ybc'
_space_group_name_H-M_alt 'P 1 21/c 1'
_symmetry_space_group_name_Hall '-P 2ybc'
_symmetry_space_group_name_H-M 'P 1 21/c 1'
_atom_sites_solution_hydrogens geom
_audit_creation_method SHELXL-2014
_audit_update_record
;
2016-04-08 deposited with the CCDC.
2016-12-01 downloaded from the CCDC.
;
_cell_angle_alpha 90
_cell_angle_beta 117.138(14)
_cell_angle_gamma 90
_cell_formula_units_Z 4
_cell_length_a 14.2258(17)
_cell_length_b 12.7624(18)
_cell_length_c 13.8668(13)
_cell_measurement_reflns_used 995
_cell_measurement_temperature 149.9(2)
_cell_measurement_theta_max 25.3320
_cell_measurement_theta_min 3.5940
_cell_volume 2240.4(5)
_computing_cell_refinement
;
'Sat Mar 22 04:50:10 2014'
;
_computing_data_collection
;
'Sat Mar 22 04:50:10 2014'
;
_computing_data_reduction
;
'Sat Mar 22 04:50:10 2014'
;
_computing_structure_refinement 'SHELXL-2014 (Sheldrick, 2014)'
_diffrn_ambient_temperature 149.9(2)
_diffrn_detector_area_resol_mean 16.1048
_diffrn_measured_fraction_theta_full 0.999
_diffrn_measured_fraction_theta_max 0.844
_diffrn_measurement_device_type 'Xcalibur, Sapphire3'
_diffrn_measurement_method '\w scans'
_diffrn_radiation_type MoK\a
_diffrn_radiation_wavelength 0.71073
_diffrn_reflns_av_R_equivalents 0.0978
_diffrn_reflns_av_unetI/netI 0.2470
_diffrn_reflns_Laue_measured_fraction_full 0.999
_diffrn_reflns_Laue_measured_fraction_max 0.844
_diffrn_reflns_limit_h_max 19
_diffrn_reflns_limit_h_min -18
_diffrn_reflns_limit_k_max 16
_diffrn_reflns_limit_k_min -16
_diffrn_reflns_limit_l_max 18
_diffrn_reflns_limit_l_min -19
_diffrn_reflns_number 10637
_diffrn_reflns_point_group_measured_fraction_full 0.999
_diffrn_reflns_point_group_measured_fraction_max 0.844
_diffrn_reflns_theta_full 25.242
_diffrn_reflns_theta_max 29.342
_diffrn_reflns_theta_min 2.940
_diffrn_source 'Enhance (Mo) X-ray Source'
_exptl_absorpt_coefficient_mu 4.892
_exptl_absorpt_correction_T_max 1.00000
_exptl_absorpt_correction_T_min 0.70377
_exptl_absorpt_correction_type multi-scan
_exptl_absorpt_process_details
;
crysalispro, agilent technologies,
version 1.171.37.31 (release 14-01-2014 crysalis171 .net)
(compiled jan 14 2014,18:38:05)
empirical absorption correction using spherical harmonics,
 implemented in scale3 abspack scaling algorithm.
;
_exptl_crystal_colour Red
_exptl_crystal_density_diffrn 1.882
_exptl_crystal_description Parallelepiped
_exptl_crystal_F_000 1252
_exptl_crystal_recrystallization_method 'Re-crystallisation from solvent'
_exptl_crystal_size_max 0.20
_exptl_crystal_size_mid 0.17
_exptl_crystal_size_min 0.02
_refine_diff_density_max 2.269
_refine_diff_density_min -1.157
_refine_diff_density_rms 0.216
_refine_ls_extinction_method none
_refine_ls_goodness_of_fit_ref 1.017
_refine_ls_hydrogen_treatment constr
_refine_ls_matrix_type full
_refine_ls_number_parameters 181
_refine_ls_number_reflns 5182
_refine_ls_number_restraints 12
_refine_ls_restrained_S_all 1.020
_refine_ls_R_factor_all 0.2037
_refine_ls_R_factor_gt 0.0863
_refine_ls_shift/su_max 0.000
_refine_ls_shift/su_mean 0.000
_refine_ls_structure_factor_coef Fsqd
_refine_ls_weighting_details 'w=1/[\s^2^(Fo^2^)+(0.0608P)^2^] where P=(Fo^2^+2Fc^2^)/3'
_refine_ls_weighting_scheme calc
_refine_ls_wR_factor_gt 0.1766
_refine_ls_wR_factor_ref 0.2413
_reflns_Friedel_coverage 0.000
_reflns_number_gt 2126
_reflns_number_total 5182
_reflns_threshold_expression 'I > 2\s(I)'
_cod_data_source_file c6cc08100b2.cif
_cod_data_source_block dm_1
_cod_database_code 7119605
_shelx_space_group_comment
;
The symmetry employed for this shelxl refinement is uniquely defined
by the following loop, which should always be used as a source of
symmetry information in preference to the above space-group names.
They are only intended as comments.
;
_shelx_estimated_absorpt_t_min 0.441
_shelx_estimated_absorpt_t_max 0.909
_shelxl_version_number 2014-1

loop_
_space_group_symop_operation_xyz
'x, y, z'
'x, -y+1/2, z+1/2'
'-x, -y, -z'
'-x, y-1/2, -z-1/2'

loop_
_atom_site_label
_atom_site_type_symbol
_atom_site_fract_x
_atom_site_fract_y
_atom_site_fract_z
_atom_site_U_iso_or_equiv
_atom_site_adp_type
_atom_site_occupancy
_atom_site_site_symmetry_order
_atom_site_calc_flag
_atom_site_refinement_flags_posn
_atom_site_refinement_flags_adp
_atom_site_refinement_flags_occupancy
_atom_site_disorder_assembly
_atom_site_disorder_group
Cu1 Cu 0.35503(11) 0.16763(13) 0.48450(10) 0.0251(4) Uani 1 1 d . . . . .
Br1 Br 0.20400(10) 0.12998(13) 0.32539(9) 0.0417(4) Uani 1 1 d . . . . .
Br2 Br 0.31233(10) 0.32822(11) 0.53966(9) 0.0321(4) Uani 1 1 d . . . . .
Cl1 Cl 0.3002(2) 0.1043(3) 0.7064(2) 0.0344(8) Uani 1 1 d . . . . .
Cl2 Cl 0.6508(2) 0.1167(3) 1.0935(2) 0.0330(8) Uani 1 1 d . . . . .
S1 S 0.6561(2) 0.1187(3) 0.4719(2) 0.0276(8) Uani 1 1 d . . . . .
N1 N 0.4631(7) 0.1328(8) 0.4331(6) 0.024(2) Uani 1 1 d . . . . .
N2 N 0.4740(7) 0.1238(8) 0.6254(6) 0.026(2) Uani 1 1 d . . . . .
O1 O 0.7594(6) 0.2954(7) 0.8354(6) 0.030(2) Uiso 1 1 d . . . . .
N3 N 0.6044(7) 0.1208(8) 0.7915(7) 0.028(2) Uiso 1 1 d . . . . .
N4 N 0.9134(11) 0.2455(12) 0.8438(11) 0.077(4) Uiso 1 1 d D . . . .
C1 C 0.4670(9) 0.1348(10) 0.3347(9) 0.027(3) Uiso 1 1 d . . . . .
H1 H 0.4065 0.1413 0.2689 0.035 Uiso 1 1 calc R U . . .
C2 C 0.5624(8) 0.1268(9) 0.3407(8) 0.021(2) Uiso 1 1 d . . . . .
H2 H 0.5761 0.1257 0.2812 0.027 Uiso 1 1 calc R U . . .
C3 C 0.5608(9) 0.1234(10) 0.5138(9) 0.028(3) Uiso 1 1 d . . . . .
C4 C 0.5669(9) 0.1230(11) 0.6219(9) 0.031(3) Uiso 1 1 d . . . . .
C5 C 0.6532(8) 0.1216(10) 0.7247(8) 0.024(3) Uiso 1 1 d . . . . .
C6 C 0.6553(8) 0.1156(9) 0.9048(8) 0.020(2) Uiso 1 1 d . . . . .
H6 H 0.7285 0.1125 0.9439 0.026 Uiso 1 1 calc R U . . .
C7 C 0.5928(9) 0.1151(11) 0.9544(9) 0.033(3) Uiso 1 1 d . . . . .
C8 C 0.4806(8) 0.1088(9) 0.8943(8) 0.026(3) Uiso 1 1 d . . . . .
H8 H 0.4398 0.1039 0.9307 0.033 Uiso 1 1 calc R U . . .
C9 C 0.4321(8) 0.1101(10) 0.7823(8) 0.025(3) Uiso 1 1 d . . . . .
C10 C 0.4969(8) 0.1166(9) 0.7308(8) 0.016(2) Uiso 1 1 d . . . . .
C11 C 0.7685(9) 0.1269(10) 0.7621(9) 0.031(3) Uiso 1 1 d . . . . .
H11A H 0.7831 0.1179 0.7007 0.040 Uiso 1 1 calc R U . . .
H11B H 0.8031 0.0706 0.8131 0.040 Uiso 1 1 calc R U . . .
C12 C 0.8121(9) 0.2316(10) 0.8161(8) 0.025(3) Uiso 1 1 d . . . . .
C13_a C 0.981(2) 0.3250(19) 0.9229(17) 0.038(7) Uiso 0.5 1 d D . P A 1
C14_a C 1.037(2) 0.313(3) 1.0494(18) 0.039(8) Uiso 0.5 1 d D . P A 1
C15_a C 0.963(3) 0.269(3) 1.094(3) 0.096(13) Uiso 0.5 1 d D . P A 1
C16_a C 0.9932(18) 0.1589(18) 0.8676(18) 0.037(7) Uiso 0.5 1 d D . P A 1
C17_a C 1.0264(15) 0.0721(15) 0.9527(15) 0.020(5) Uiso 0.5 1 d D . P A 1
C18_a C 1.067(2) -0.026(2) 0.920(2) 0.046(7) Uiso 0.5 1 d D . P A 1
C131_b C 0.9429(19) 0.3579(17) 0.8608(19) 0.047(8) Uiso 0.5 1 d D . P A 2
C141_b C 1.0394(16) 0.362(2) 0.9753(15) 0.026(6) Uiso 0.5 1 d D . P A 2
C151_b C 1.010(2) 0.330(3) 1.065(2) 0.050(9) Uiso 0.5 1 d D . P A 2
C161_b C 0.9680(19) 0.1886(19) 0.7926(18) 0.043(7) Uiso 0.5 1 d D . P A 2
C171_b C 1.0196(19) 0.0955(19) 0.8660(18) 0.036(6) Uiso 0.5 1 d D . P A 2
C181_b C 1.088(2) 0.027(3) 0.832(2) 0.060(9) Uiso 0.5 1 d D . P A 2

loop_
_atom_site_aniso_label
_atom_site_aniso_U_11
_atom_site_aniso_U_22
_atom_site_aniso_U_33
_atom_site_aniso_U_23
_atom_site_aniso_U_13
_atom_site_aniso_U_12
Cu1 0.0270(8) 0.0287(10) 0.0177(6) 0.0004(6) 0.0085(6) 0.0028(7)
Br1 0.0330(7) 0.0516(11) 0.0262(7) -0.0094(6) 0.0012(6) 0.0071(7)
Br2 0.0430(8) 0.0295(8) 0.0235(6) -0.0011(6) 0.0150(6) 0.0046(7)
Cl1 0.0313(16) 0.045(2) 0.0273(15) 0.0047(15) 0.0142(13) -0.0036(16)
Cl2 0.0454(19) 0.031(2) 0.0199(14) 0.0018(13) 0.0130(14) -0.0043(16)
S1 0.0318(17) 0.026(2) 0.0240(14) -0.0020(13) 0.0116(14) -0.0014(15)
N1 0.023(5) 0.033(7) 0.018(4) -0.008(4) 0.012(4) -0.001(5)
N2 0.032(6) 0.029(6) 0.016(4) 0.007(4) 0.009(4) 0.012(5)

loop_
_atom_type_symbol
_atom_type_description
_atom_type_scat_dispersion_real
_atom_type_scat_dispersion_imag
_atom_type_scat_source
C C 0.0033 0.0016 'International Tables Vol C Tables 4.2.6.8 and 6.1.1.4'
H H 0.0000 0.0000 'International Tables Vol C Tables 4.2.6.8 and 6.1.1.4'
N N 0.0061 0.0033 'International Tables Vol C Tables 4.2.6.8 and 6.1.1.4'
O O 0.0106 0.0060 'International Tables Vol C Tables 4.2.6.8 and 6.1.1.4'
Br Br -0.2901 2.4595 'International Tables Vol C Tables 4.2.6.8 and 6.1.1.4'
Cl Cl 0.1484 0.1585 'International Tables Vol C Tables 4.2.6.8 and 6.1.1.4'
S S 0.1246 0.1234 'International Tables Vol C Tables 4.2.6.8 and 6.1.1.4'
Cu Cu 0.3201 1.2651 'International Tables Vol C Tables 4.2.6.8 and 6.1.1.4'

loop_
_geom_angle_atom_site_label_1
_geom_angle_atom_site_label_2
_geom_angle_atom_site_label_3
_geom_angle
N2 Cu1 N1 80.9(4)
N2 Cu1 Br1 151.3(3)
N1 Cu1 Br1 98.2(2)
N2 Cu1 Br2 98.9(3)
N1 Cu1 Br2 131.0(3)
Br1 Cu1 Br2 102.95(7)
C2 S1 C3 90.3(5)
C3 N1 C1 109.4(9)
C3 N1 Cu1 113.2(7)
C1 N1 Cu1 136.1(7)
C4 N2 C10 106.5(8)
C4 N2 Cu1 112.1(7)
C10 N2 Cu1 139.4(8)
C10 N3 C5 110.4(8)
C10 N3 C6 123.2(10)
C5 N3 C6 126.1(9)
C12 N4 C161_b 122.8(16)
C12 N4 C13_a 123.9(16)
C12 N4 C131_b 111.6(15)
C161_b N4 C131_b 113(2)
C12 N4 C16_a 125.2(16)
C13_a N4 C16_a 99.9(17)
C2 C1 N1 115.8(9)
C2 C1 H1 122.1
N1 C1 H1 122.1
C1 C2 S1 110.7(8)
C1 C2 H2 124.7
S1 C2 H2 124.7
N1 C3 C4 114.4(10)
N1 C3 S1 113.8(8)
C4 C3 S1 131.7(9)
N2 C4 C5 112.6(10)
N2 C4 C3 115.9(9)
C5 C4 C3 131.5(11)
N3 C5 C4 102.0(9)
N3 C5 C11 125.4(9)
C4 C5 C11 132.5(10)
C7 C6 N3 116.7(10)
C7 C6 H6 121.6
N3 C6 H6 121.6
C6 C7 C8 121.6(11)
C6 C7 Cl2 118.8(9)
C8 C7 Cl2 119.6(9)
C9 C8 C7 120.5(11)
C9 C8 H8 119.7
C7 C8 H8 119.7
C8 C9 C10 117.7(10)
C8 C9 Cl1 123.0(9)
C10 C9 Cl1 119.2(8)
N2 C10 N3 108.2(9)
N2 C10 C9 131.8(10)
N3 C10 C9 119.9(9)
C5 C11 C12 110.6(10)
C5 C11 H11A 109.5
C12 C11 H11A 109.5
C5 C11 H11B 109.5
C12 C11 H11B 109.5
H11A C11 H11B 108.1
O1 C12 N4 123.0(13)
O1 C12 C11 122.9(10)
N4 C12 C11 114.0(12)
N4 C13_a C14_a 126(2)
C15_a C14_a C13_a 113(2)
N4 C16_a C17_a 129.6(19)
C16_a C17_a C18_a 112.9(18)
N4 C131_b C141_b 104.3(17)
C151_b C141_b C131_b 112(2)
N4 C161_b C171_b 105.3(17)
C161_b C171_b C181_b 115(2)

loop_
_geom_bond_atom_site_label_1
_geom_bond_atom_site_label_2
_geom_bond_distance
Cu1 N2 1.994(8)
Cu1 N1 2.017(9)
Cu1 Br1 2.3218(18)
Cu1 Br2 2.362(2)
Cl1 C9 1.683(11)
Cl2 C7 1.717(11)
S1 C2 1.699(10)
S1 C3 1.703(12)
N1 C3 1.333(13)
N1 C1 1.391(13)
N2 C4 1.345(14)
N2 C10 1.348(12)
O1 C12 1.216(13)
N3 C10 1.370(12)
N3 C5 1.387(14)
N3 C6 1.400(12)
N4 C12 1.323(16)
N4 C161_b 1.463(17)
N4 C13_a 1.481(17)
N4 C131_b 1.484(17)
N4 C16_a 1.509(16)
C1 C2 1.325(14)
C1 H1 0.9300
C2 H2 0.9300
C3 C4 1.461(15)
C4 C5 1.394(14)
C5 C11 1.479(14)
C6 C7 1.349(16)
C6 H6 0.9300
C7 C8 1.426(15)
C8 C9 1.383(13)
C8 H8 0.9300
C9 C10 1.401(15)
C11 C12 1.519(16)
C11 H11A 0.9700
C11 H11B 0.9700
C13_a C14_a 1.568(18)
C14_a C15_a 1.550(19)
C16_a C17_a 1.527(17)
C17_a C18_a 1.535(18)
C131_b C141_b 1.554(17)
C141_b C151_b 1.540(18)
C161_b C171_b 1.517(18)
C171_b C181_b 1.532(18)

loop_
_geom_torsion_atom_site_label_1
_geom_torsion_atom_site_label_2
_geom_torsion_atom_site_label_3
_geom_torsion_atom_site_label_4
_geom_torsion
C3 N1 C1 C2 0.3(16)
Cu1 N1 C1 C2 165.8(9)
N1 C1 C2 S1 -1.2(15)
C3 S1 C2 C1 1.4(10)
C1 N1 C3 C4 178.6(11)
Cu1 N1 C3 C4 9.5(14)
C1 N1 C3 S1 0.8(13)
Cu1 N1 C3 S1 -168.3(6)
C2 S1 C3 N1 -1.3(10)
C2 S1 C3 C4 -178.6(13)
C10 N2 C4 C5 -3.6(15)
Cu1 N2 C4 C5 163.2(9)
C10 N2 C4 C3 176.2(11)
Cu1 N2 C4 C3 -17.0(15)
N1 C3 C4 N2 5.0(17)
S1 C3 C4 N2 -177.7(10)
N1 C3 C4 C5 -175.2(13)
S1 C3 C4 C5 2(2)
C10 N3 C5 C4 3.0(14)
C6 N3 C5 C4 177.5(11)
C10 N3 C5 C11 179.4(11)
C6 N3 C5 C11 -6(2)
N2 C4 C5 N3 0.4(15)
C3 C4 C5 N3 -179.3(14)
N2 C4 C5 C11 -175.6(13)
C3 C4 C5 C11 5(2)
C10 N3 C6 C7 -5.6(18)
C5 N3 C6 C7 -179.6(13)
N3 C6 C7 C8 6.5(19)
N3 C6 C7 Cl2 -176.1(8)
C6 C7 C8 C9 -4(2)
Cl2 C7 C8 C9 178.3(10)
C7 C8 C9 C10 0.7(18)
C7 C8 C9 Cl1 -179.3(10)
C4 N2 C10 N3 5.4(13)
Cu1 N2 C10 N3 -155.7(10)
C4 N2 C10 C9 -177.4(14)
Cu1 N2 C10 C9 22(2)
C5 N3 C10 N2 -5.3(14)
C6 N3 C10 N2 179.9(10)
C5 N3 C10 C9 177.0(12)
C6 N3 C10 C9 2.2(18)
C8 C9 C10 N2 -176.7(12)
Cl1 C9 C10 N2 3(2)
C8 C9 C10 N3 0.3(18)
Cl1 C9 C10 N3 -179.7(9)
N3 C5 C11 C12 -66.0(16)
C4 C5 C11 C12 109.2(15)
C161_b N4 C12 O1 -159.7(15)
C13_a N4 C12 O1 15(2)
C131_b N4 C12 O1 -22(2)
C16_a N4 C12 O1 152.2(15)
C161_b N4 C12 C11 23(2)
C13_a N4 C12 C11 -162.3(16)
C131_b N4 C12 C11 160.7(14)
C16_a N4 C12 C11 -26(2)
C5 C11 C12 O1 7.5(16)
C5 C11 C12 N4 -174.8(11)
C12 N4 C13_a C14_a 83(3)
C161_b N4 C13_a C14_a -102(3)
C131_b N4 C13_a C14_a 162(5)
C16_a N4 C13_a C14_a -63(3)
N4 C13_a C14_a C15_a -47(4)
C12 N4 C16_a C17_a -59(3)
C161_b N4 C16_a C17_a -159(4)
C13_a N4 C16_a C17_a 86(3)
C131_b N4 C16_a C17_a 114(3)
N4 C16_a C17_a C18_a 153(2)
C12 N4 C131_b C141_b 127.4(16)
C161_b N4 C131_b C141_b -90(2)
C13_a N4 C131_b C141_b 8(2)
C16_a N4 C131_b C141_b -47(3)
N4 C131_b C141_b C151_b -65(3)
C12 N4 C161_b C171_b -95(2)
C13_a N4 C161_b C171_b 89(2)
C131_b N4 C161_b C171_b 126.8(19)
C16_a N4 C161_b C171_b 12(2)
N4 C161_b C171_b C181_b -177(2)
